data_1512850
loop_
_publ_author_name
'Pallab Bhowmik'
'Shouvik Chattopadhyay'
'Michael G.B. Drew'
'Ashutosh Ghosh'

_publ_section_title
;
 A polynuclear helical and two dinuclear copper(II) complexes of a
 monocondensed N,N,O donor Schiff base with pseudohalides as co-ligand
;
_journal_name_full
;
Inorganica Chimica Acta
;
_journal_page_first 24
_journal_page_last 32
_journal_paper_doi 10.1016/j.ica.2012.10.020
_journal_volume 395
_journal_year 2013
_chemical_formula_sum 'C14 H19 Cu N5 O2'
_chemical_formula_weight 352.88
_space_group_IT_number 14
_symmetry_cell_setting monoclinic
_symmetry_space_group_name_Hall '-P 2yn'
_symmetry_space_group_name_H-M 'P 1 21/n 1'
_atom_sites_solution_hydrogens geom
_atom_sites_solution_primary direct
_atom_sites_solution_secondary difmap
_cell_angle_alpha 90.00
_cell_angle_beta 103.855(10)
_cell_angle_gamma 90.00
_cell_formula_units_Z 8
_cell_length_a 16.8018(17)
_cell_length_b 10.7634(12)
_cell_length_c 17.9184(16)
_cell_measurement_reflns_used 18996
_cell_measurement_temperature 150(2)
_cell_measurement_theta_max 30.00
_cell_measurement_theta_min 2.50
_cell_volume 3146.2(6)
_computing_cell_refinement 'Crysalis, Oxford Diffraction'
_computing_data_collection 'Crysalis, Oxford Diffraction'
_computing_data_reduction 'Crysalis, Oxford Diffraction'
_computing_molecular_graphics PLATON(Spek,2004)
_computing_structure_refinement 'SHELXL-97 (Sheldrick, 1997)'
_computing_structure_solution 'SHELXS-97 (Sheldrick, 1997)'
_diffrn_ambient_temperature 150(2)
_diffrn_measured_fraction_theta_full 0.976
_diffrn_measured_fraction_theta_max 0.976
_diffrn_measurement_device 'Oxford Diffaction X-Calibur System'
_diffrn_measurement_method '321 frames, counting time 10 s.'
_diffrn_radiation_monochromator graphite
_diffrn_radiation_source 'fine-focus sealed tube'
_diffrn_radiation_type MoK\a
_diffrn_radiation_wavelength 0.71073
_diffrn_reflns_av_R_equivalents 0.1235
_diffrn_reflns_av_sigmaI/netI 0.2208
_diffrn_reflns_limit_h_max 23
_diffrn_reflns_limit_h_min -23
_diffrn_reflns_limit_k_max 15
_diffrn_reflns_limit_k_min -13
_diffrn_reflns_limit_l_max 25
_diffrn_reflns_limit_l_min -17
_diffrn_reflns_number 18996
_diffrn_reflns_theta_full 30.00
_diffrn_reflns_theta_max 30.00
_diffrn_reflns_theta_min 2.50
_exptl_absorpt_coefficient_mu 1.403
_exptl_absorpt_correction_T_max 1.000
_exptl_absorpt_correction_T_min 0.877
_exptl_absorpt_correction_type empirical
_exptl_absorpt_process_details 'ABSPACK, Oxford Diffraction Ltd'
_exptl_crystal_colour blue
_exptl_crystal_density_diffrn 1.490
_exptl_crystal_density_method 'not measured'
_exptl_crystal_description block
_exptl_crystal_F_000 1464
_exptl_crystal_size_max 0.22
_exptl_crystal_size_mid 0.19
_exptl_crystal_size_min 0.17
_refine_diff_density_max 0.627
_refine_diff_density_min -0.835
_refine_diff_density_rms 0.112
_refine_ls_extinction_method none
_refine_ls_goodness_of_fit_ref 1.002
_refine_ls_hydrogen_treatment mixed
_refine_ls_matrix_type full
_refine_ls_number_parameters 415
_refine_ls_number_reflns 8963
_refine_ls_number_restraints 6
_refine_ls_restrained_S_all 1.002
_refine_ls_R_factor_all 0.2275
_refine_ls_R_factor_gt 0.1009
_refine_ls_shift/su_max 0.000
_refine_ls_shift/su_mean 0.000
_refine_ls_structure_factor_coef Fsqd
_refine_ls_weighting_details
;
_refine_ls_weighting_details 
  w=1/[\s^2^(Fo^2^)+(0.0209P)^2^+0.0000P] where P=(Fo^2^+2Fc^2^)/3 
;
_refine_ls_weighting_scheme calc
_refine_ls_wR_factor_gt 0.1301
_refine_ls_wR_factor_ref 0.1703
_reflns_number_gt 4045
_reflns_number_total 8963
_reflns_threshold_expression >2sigma(I)
_cod_data_source_file ICA-2013-395-24-32-3.cif
_cod_data_source_block 3
_cod_original_cell_volume 3146.1(6)
_cod_original_sg_symbol_H-M P21/n
_cod_database_code 1512850

loop_
_symmetry_equiv_pos_as_xyz
'x, y, z'
'-x+1/2, y+1/2, -z+1/2'
'-x, -y, -z'
'x-1/2, -y-1/2, z-1/2'

loop_
_atom_site_label
_atom_site_type_symbol
_atom_site_fract_x
_atom_site_fract_y
_atom_site_fract_z
_atom_site_U_iso_or_equiv
_atom_site_adp_type
_atom_site_occupancy
_atom_site_symmetry_multiplicity
_atom_site_calc_flag
_atom_site_refinement_flags
Cu1 Cu 0.41885(5) 0.57917(7) 0.20710(5) 0.0194(2) Uani 1 1 d .
O11 O 0.4585(3) 0.6408(5) 0.3087(2) 0.0310(13) Uani 1 1 d .
C12 C 0.5265(4) 0.7047(6) 0.3346(3) 0.0164(15) Uani 1 1 d .
C13 C 0.5554(5) 0.7119(7) 0.4161(4) 0.030(2) Uani 1 1 d .
H13 H 0.5250 0.6754 0.4473 0.037 Uiso 1 1 calc R
C14 C 0.6267(5) 0.7710(8) 0.4488(4) 0.039(2) Uani 1 1 d .
H14 H 0.6448 0.7727 0.5021 0.047 Uiso 1 1 calc R
C15 C 0.6729(5) 0.8291(8) 0.4041(5) 0.049(3) Uani 1 1 d .
H15 H 0.7215 0.8698 0.4268 0.059 Uiso 1 1 calc R
C16 C 0.6450(5) 0.8247(7) 0.3254(4) 0.041(2) Uani 1 1 d .
H16 H 0.6754 0.8634 0.2949 0.050 Uiso 1 1 calc R
C17 C 0.5705(4) 0.7619(6) 0.2889(4) 0.0238(16) Uani 1 1 d .
C18 C 0.5454(4) 0.7676(6) 0.2034(4) 0.0210(16) Uani 1 1 d .
C181 C 0.5946(5) 0.8513(7) 0.1635(4) 0.036(2) Uani 1 1 d .
H18A H 0.5644 0.8657 0.1115 0.054 Uiso 1 1 calc R
H18B H 0.6458 0.8121 0.1632 0.054 Uiso 1 1 calc R
H18C H 0.6047 0.9290 0.1903 0.054 Uiso 1 1 calc R
N19 N 0.4829(3) 0.7035(5) 0.1653(3) 0.0202(13) Uani 1 1 d .
C20 C 0.4605(4) 0.7075(7) 0.0810(3) 0.0277(19) Uani 1 1 d .
H20A H 0.5050 0.6747 0.0611 0.033 Uiso 1 1 calc R
H20B H 0.4507 0.7927 0.0637 0.033 Uiso 1 1 calc R
C21 C 0.3840(4) 0.6310(6) 0.0514(4) 0.0221(16) Uani 1 1 d .
H21A H 0.3362 0.6786 0.0556 0.027 Uiso 1 1 calc R
H21B H 0.3788 0.6113 -0.0023 0.027 Uiso 1 1 calc R
N22 N 0.3881(3) 0.5151(5) 0.0962(3) 0.0185(13) Uani 1 1 d .
C23 C 0.4515(4) 0.4303(7) 0.0833(4) 0.0298(19) Uani 1 1 d .
H23A H 0.5032 0.4728 0.0936 0.045 Uiso 1 1 calc R
H23B H 0.4375 0.4025 0.0309 0.045 Uiso 1 1 calc R
H23C H 0.4553 0.3601 0.1170 0.045 Uiso 1 1 calc R
C24 C 0.3087(4) 0.4471(7) 0.0737(4) 0.033(2) Uani 1 1 d .
H24A H 0.2972 0.4271 0.0199 0.049 Uiso 1 1 calc R
H24B H 0.2655 0.4985 0.0834 0.049 Uiso 1 1 calc R
H24C H 0.3121 0.3720 0.1031 0.049 Uiso 1 1 calc R
N1 N 0.2930(4) 0.6629(6) 0.1937(3) 0.0318(16) Uani 1 1 d .
C2 C 0.2327(5) 0.7199(7) 0.1837(4) 0.0252(18) Uani 1 1 d .
N3 N 0.1620(3) 0.7772(6) 0.1665(3) 0.0282(15) Uani 1 1 d .
C4 C 0.1396(4) 0.8523(7) 0.2149(4) 0.0215(16) Uani 1 1 d .
N5 N 0.1096(3) 0.9167(6) 0.2517(3) 0.0247(14) Uani 1 1 d .
Cu2 Cu 0.57679(5) 0.23124(8) 0.29218(5) 0.0215(2) Uani 1 1 d .
O31 O 0.5358(3) 0.1707(5) 0.1908(2) 0.0293(13) Uani 1 1 d .
C32 C 0.4677(5) 0.1067(7) 0.1643(4) 0.0284(19) Uani 1 1 d .
C33 C 0.4413(5) 0.0907(7) 0.0841(4) 0.031(2) Uani 1 1 d .
H33 H 0.4721 0.1262 0.0529 0.038 Uiso 1 1 calc R
C34 C 0.3727(5) 0.0253(7) 0.0503(5) 0.039(2) Uani 1 1 d .
H34 H 0.3572 0.0177 -0.0029 0.047 Uiso 1 1 calc R
C35 C 0.3258(5) -0.0300(8) 0.0953(5) 0.048(3) Uani 1 1 d .
H35 H 0.2783 -0.0732 0.0725 0.057 Uiso 1 1 calc R
C36 C 0.3508(5) -0.0200(7) 0.1748(4) 0.036(2) Uani 1 1 d .
H36 H 0.3185 -0.0552 0.2047 0.043 Uiso 1 1 calc R
C37 C 0.4239(4) 0.0423(7) 0.2115(4) 0.0254(16) Uani 1 1 d .
C38 C 0.4483(4) 0.0441(7) 0.2970(4) 0.0263(18) Uani 1 1 d .
C381 C 0.4008(5) -0.0365(7) 0.3387(4) 0.039(2) Uani 1 1 d .
H38A H 0.4283 -0.0400 0.3922 0.058 Uiso 1 1 calc R
H38B H 0.3966 -0.1188 0.3174 0.058 Uiso 1 1 calc R
H38C H 0.3468 -0.0026 0.3333 0.058 Uiso 1 1 calc R
N39 N 0.5116(3) 0.1073(5) 0.3334(3) 0.0185(13) Uani 1 1 d .
C40 C 0.5342(4) 0.1035(6) 0.4184(4) 0.0237(17) Uani 1 1 d .
H40A H 0.5421 0.0180 0.4358 0.028 Uiso 1 1 calc R
H40B H 0.4906 0.1392 0.4385 0.028 Uiso 1 1 calc R
C41 C 0.6125(4) 0.1764(7) 0.4471(4) 0.030(2) Uani 1 1 d .
H41A H 0.6189 0.1962 0.5010 0.036 Uiso 1 1 calc R
H41B H 0.6589 0.1259 0.4424 0.036 Uiso 1 1 calc R
N42 N 0.6116(3) 0.2930(6) 0.4027(3) 0.0241(14) Uani 1 1 d .
C43 C 0.5493(4) 0.3801(7) 0.4171(4) 0.0300(19) Uani 1 1 d .
H43A H 0.5643 0.4071 0.4697 0.045 Uiso 1 1 calc R
H43B H 0.4970 0.3392 0.4073 0.045 Uiso 1 1 calc R
H43C H 0.5459 0.4507 0.3837 0.045 Uiso 1 1 calc R
C44 C 0.6926(4) 0.3530(8) 0.4248(4) 0.036(2) Uani 1 1 d .
H44A H 0.6919 0.4279 0.3956 0.055 Uiso 1 1 calc R
H44B H 0.7334 0.2975 0.4146 0.055 Uiso 1 1 calc R
H44C H 0.7051 0.3726 0.4786 0.055 Uiso 1 1 calc R
N6 N 0.7034(4) 0.1389(7) 0.3036(4) 0.043(2) Uani 1 1 d .
C7 C 0.7652(5) 0.0868(7) 0.3137(4) 0.0286(18) Uani 1 1 d .
N8 N 0.8373(4) 0.0330(6) 0.3334(3) 0.0312(16) Uani 1 1 d .
C9 C 0.8618(4) -0.0424(7) 0.2861(4) 0.0240(17) Uani 1 1 d .
N10 N 0.8903(4) -0.1080(6) 0.2493(3) 0.0314(16) Uani 1 1 d .
O1 O 0.6478(5) 0.1783(9) 0.0982(3) 0.079(2) Uani 1 1 d D
H1A H 0.6996(18) 0.162(10) 0.120(4) 0.095 Uiso 1 1 d D
H1B H 0.622(4) 0.177(9) 0.134(3) 0.095 Uiso 1 1 d D
O2 O 0.3349(5) 0.6620(9) 0.3872(4) 0.086(3) Uani 1 1 d D
H2A H 0.370(4) 0.630(9) 0.365(5) 0.103 Uiso 1 1 d D
H2B H 0.286(2) 0.635(9) 0.366(5) 0.103 Uiso 1 1 d D

loop_
_atom_site_aniso_label
_atom_site_aniso_U_11
_atom_site_aniso_U_22
_atom_site_aniso_U_33
_atom_site_aniso_U_23
_atom_site_aniso_U_13
_atom_site_aniso_U_12
Cu1 0.0209(4) 0.0244(5) 0.0152(4) -0.0011(4) 0.0090(3) -0.0046(4)
O11 0.036(3) 0.036(4) 0.023(2) -0.009(2) 0.012(2) -0.024(3)
C12 0.020(3) 0.014(4) 0.017(3) -0.002(3) 0.008(3) -0.006(3)
C13 0.046(5) 0.024(5) 0.019(4) -0.004(3) 0.002(4) -0.010(4)
C14 0.058(6) 0.035(5) 0.018(4) -0.003(4) -0.002(4) 0.003(5)
C15 0.049(6) 0.043(6) 0.041(5) 0.003(4) -0.017(5) -0.014(5)
C16 0.029(4) 0.045(6) 0.048(5) 0.006(4) 0.003(4) -0.014(4)
C17 0.021(4) 0.017(4) 0.029(4) 0.003(3) -0.003(3) 0.004(3)
C18 0.023(4) 0.018(4) 0.024(4) 0.000(3) 0.010(3) 0.007(3)
C181 0.039(5) 0.028(5) 0.047(5) 0.000(4) 0.025(4) 0.000(4)
N19 0.019(3) 0.031(4) 0.011(3) -0.001(2) 0.005(2) 0.006(3)
C20 0.034(4) 0.042(5) 0.011(3) -0.001(3) 0.012(3) -0.004(4)
C21 0.023(4) 0.021(4) 0.022(3) 0.001(3) 0.004(3) 0.004(3)
N22 0.014(3) 0.021(4) 0.021(3) -0.001(2) 0.005(2) -0.004(2)
C23 0.037(4) 0.027(5) 0.027(4) 0.000(3) 0.011(3) 0.002(4)
C24 0.026(4) 0.041(6) 0.031(4) -0.008(4) 0.006(4) -0.013(4)
N1 0.025(3) 0.031(4) 0.042(4) -0.004(3) 0.014(3) 0.008(3)
C2 0.028(4) 0.027(5) 0.021(4) -0.006(3) 0.009(3) -0.009(3)
N3 0.016(3) 0.041(4) 0.028(3) -0.015(3) 0.005(3) 0.004(3)
C4 0.020(4) 0.024(5) 0.020(3) 0.005(3) 0.004(3) 0.001(3)
N5 0.025(3) 0.027(4) 0.021(3) 0.002(3) 0.004(3) 0.011(3)
Cu2 0.0219(4) 0.0253(6) 0.0191(4) 0.0008(4) 0.0082(4) -0.0036(4)
O31 0.033(3) 0.035(4) 0.025(3) -0.002(2) 0.017(2) -0.012(3)
C32 0.032(4) 0.013(4) 0.036(4) 0.002(3) -0.001(4) 0.011(3)
C33 0.033(4) 0.038(6) 0.023(4) -0.005(3) 0.006(3) 0.002(4)
C34 0.036(5) 0.027(5) 0.042(5) -0.004(4) -0.013(4) 0.000(4)
C35 0.034(5) 0.043(6) 0.056(6) -0.017(5) -0.011(5) -0.005(4)
C36 0.031(4) 0.023(5) 0.052(5) 0.002(4) 0.006(4) 0.001(4)
C37 0.021(4) 0.024(4) 0.029(4) 0.000(4) 0.002(3) 0.002(3)
C38 0.014(3) 0.027(5) 0.039(4) -0.003(4) 0.008(3) 0.003(3)
C381 0.039(5) 0.021(5) 0.057(5) 0.015(4) 0.014(4) 0.003(4)
N39 0.021(3) 0.013(3) 0.023(3) 0.013(2) 0.008(2) 0.002(2)
C40 0.023(4) 0.019(4) 0.032(4) 0.011(3) 0.012(3) 0.001(3)
C41 0.026(4) 0.051(6) 0.014(3) 0.015(3) 0.007(3) 0.005(4)
N42 0.019(3) 0.032(4) 0.020(3) 0.004(3) 0.002(3) -0.001(3)
C43 0.034(4) 0.035(5) 0.021(4) 0.000(3) 0.006(3) -0.003(4)
C44 0.027(4) 0.059(6) 0.022(4) -0.002(4) 0.002(3) -0.007(4)
N6 0.024(4) 0.050(5) 0.058(5) -0.009(4) 0.013(4) 0.003(3)
C7 0.029(4) 0.027(5) 0.032(4) -0.005(3) 0.011(4) -0.007(4)
N8 0.028(4) 0.037(4) 0.029(3) -0.007(3) 0.008(3) 0.010(3)
C9 0.020(4) 0.027(5) 0.024(4) 0.001(3) 0.002(3) -0.001(3)
N10 0.040(4) 0.033(4) 0.023(3) 0.000(3) 0.011(3) 0.005(3)
O1 0.096(6) 0.121(7) 0.035(3) -0.010(4) 0.045(4) -0.044(6)
O2 0.083(6) 0.134(8) 0.056(4) -0.044(4) 0.047(4) -0.055(6)

loop_
_atom_type_symbol
_atom_type_description
_atom_type_scat_dispersion_real
_atom_type_scat_dispersion_imag
_atom_type_scat_source
C C 0.0033 0.0016 'International Tables Vol C Tables 4.2.6.8 and 6.1.1.4'
H H 0.0000 0.0000 'International Tables Vol C Tables 4.2.6.8 and 6.1.1.4'
O O 0.0106 0.0060 'International Tables Vol C Tables 4.2.6.8 and 6.1.1.4'
N N 0.0061 0.0033 'International Tables Vol C Tables 4.2.6.8 and 6.1.1.4'
Cu Cu 0.3201 1.2651 'International Tables Vol C Tables 4.2.6.8 and 6.1.1.4'

loop_
_geom_angle_atom_site_label_1
_geom_angle_atom_site_label_2
_geom_angle_atom_site_label_3
_geom_angle
_geom_angle_site_symmetry_1
_geom_angle_site_symmetry_3
O11 Cu1 N19 91.7(2) . .
O11 Cu1 N5 90.6(2) . 2_545
N19 Cu1 N5 158.9(2) . 2_545
O11 Cu1 N22 174.1(2) . .
N19 Cu1 N22 83.9(2) . .
N5 Cu1 N22 92.1(2) 2_545 .
O11 Cu1 N1 93.8(2) . .
N19 Cu1 N1 105.7(2) . .
N5 Cu1 N1 95.0(2) 2_545 .
N22 Cu1 N1 91.0(2) . .
C12 O11 Cu1 126.4(4) . .
O11 C12 C17 124.7(6) . .
O11 C12 C13 116.2(6) . .
C17 C12 C13 119.1(6) . .
C14 C13 C12 121.1(7) . .
C14 C13 H13 119.5 . .
C12 C13 H13 119.5 . .
C13 C14 C15 121.2(7) . .
C13 C14 H14 119.4 . .
C15 C14 H14 119.4 . .
C16 C15 C14 118.4(7) . .
C16 C15 H15 120.8 . .
C14 C15 H15 120.8 . .
C15 C16 C17 121.9(8) . .
C15 C16 H16 119.1 . .
C17 C16 H16 119.1 . .
C12 C17 C16 118.4(6) . .
C12 C17 C18 124.9(6) . .
C16 C17 C18 116.7(7) . .
N19 C18 C17 120.7(6) . .
N19 C18 C181 122.0(6) . .
C17 C18 C181 117.3(6) . .
C18 C181 H18A 109.5 . .
C18 C181 H18B 109.5 . .
H18A C181 H18B 109.5 . .
C18 C181 H18C 109.5 . .
H18A C181 H18C 109.5 . .
H18B C181 H18C 109.5 . .
C18 N19 C20 119.9(6) . .
C18 N19 Cu1 127.2(5) . .
C20 N19 Cu1 112.5(4) . .
N19 C20 C21 109.4(6) . .
N19 C20 H20A 109.8 . .
C21 C20 H20A 109.8 . .
N19 C20 H20B 109.8 . .
C21 C20 H20B 109.8 . .
H20A C20 H20B 108.2 . .
N22 C21 C20 110.2(5) . .
N22 C21 H21A 109.6 . .
C20 C21 H21A 109.6 . .
N22 C21 H21B 109.6 . .
C20 C21 H21B 109.6 . .
H21A C21 H21B 108.1 . .
C23 N22 C21 112.5(6) . .
C23 N22 C24 106.8(5) . .
C21 N22 C24 110.3(5) . .
C23 N22 Cu1 109.8(4) . .
C21 N22 Cu1 102.2(4) . .
C24 N22 Cu1 115.4(4) . .
N22 C23 H23A 109.5 . .
N22 C23 H23B 109.5 . .
H23A C23 H23B 109.5 . .
N22 C23 H23C 109.5 . .
H23A C23 H23C 109.5 . .
H23B C23 H23C 109.5 . .
N22 C24 H24A 109.5 . .
N22 C24 H24B 109.5 . .
H24A C24 H24B 109.5 . .
N22 C24 H24C 109.5 . .
H24A C24 H24C 109.5 . .
H24B C24 H24C 109.5 . .
C2 N1 Cu1 171.0(6) . .
N1 C2 N3 174.3(8) . .
C4 N3 C2 121.7(6) . .
N5 C4 N3 171.0(7) . .
C4 N5 Cu1 156.0(6) . 2
O31 Cu2 N39 91.1(2) . .
O31 Cu2 N10 90.6(2) . 2_655
N39 Cu2 N10 160.7(2) . 2_655
O31 Cu2 N42 175.3(2) . .
N39 Cu2 N42 85.0(2) . .
N10 Cu2 N42 92.2(2) 2_655 .
O31 Cu2 N6 93.0(2) . .
N39 Cu2 N6 104.9(2) . .
N10 Cu2 N6 94.2(3) 2_655 .
N42 Cu2 N6 90.6(2) . .
C32 O31 Cu2 127.4(5) . .
O31 C32 C33 117.6(8) . .
O31 C32 C37 124.4(6) . .
C33 C32 C37 117.6(7) . .
C34 C33 C32 122.9(8) . .
C34 C33 H33 118.6 . .
C32 C33 H33 118.6 . .
C33 C34 C35 120.0(8) . .
C33 C34 H34 120.0 . .
C35 C34 H34 120.0 . .
C34 C35 C36 119.2(8) . .
C34 C35 H35 120.4 . .
C36 C35 H35 120.4 . .
C35 C36 C37 121.9(8) . .
C35 C36 H36 119.0 . .
C37 C36 H36 119.0 . .
C36 C37 C32 117.9(7) . .
C36 C37 C38 118.7(7) . .
C32 C37 C38 123.3(6) . .
N39 C38 C37 121.0(7) . .
N39 C38 C381 121.7(7) . .
C37 C38 C381 117.2(6) . .
C38 C381 H38A 109.5 . .
C38 C381 H38B 109.5 . .
H38A C381 H38B 109.5 . .
C38 C381 H38C 109.5 . .
H38A C381 H38C 109.5 . .
H38B C381 H38C 109.5 . .
C38 N39 C40 118.6(6) . .
C38 N39 Cu2 128.8(5) . .
C40 N39 Cu2 112.0(4) . .
N39 C40 C41 108.8(5) . .
N39 C40 H40A 109.9 . .
C41 C40 H40A 109.9 . .
N39 C40 H40B 109.9 . .
C41 C40 H40B 109.9 . .
H40A C40 H40B 108.3 . .
N42 C41 C40 111.1(5) . .
N42 C41 H41A 109.4 . .
C40 C41 H41A 109.4 . .
N42 C41 H41B 109.4 . .
C40 C41 H41B 109.4 . .
H41A C41 H41B 108.0 . .
C43 N42 C44 108.9(6) . .
C43 N42 C41 111.1(6) . .
C44 N42 C41 109.7(5) . .
C43 N42 Cu2 109.1(4) . .
C44 N42 Cu2 115.9(4) . .
C41 N42 Cu2 102.0(4) . .
N42 C43 H43A 109.5 . .
N42 C43 H43B 109.5 . .
H43A C43 H43B 109.5 . .
N42 C43 H43C 109.5 . .
H43A C43 H43C 109.5 . .
H43B C43 H43C 109.5 . .
N42 C44 H44A 109.5 . .
N42 C44 H44B 109.5 . .
H44A C44 H44B 109.5 . .
N42 C44 H44C 109.5 . .
H44A C44 H44C 109.5 . .
H44B C44 H44C 109.5 . .
C7 N6 Cu2 174.6(7) . .
N6 C7 N8 173.3(8) . .
C7 N8 C9 120.8(6) . .
N10 C9 N8 173.6(7) . .
C9 N10 Cu2 158.7(7) . 2_645
H1A O1 H1B 107(3) . .
H2A O2 H2B 110(3) . .

loop_
_geom_bond_atom_site_label_1
_geom_bond_atom_site_label_2
_geom_bond_distance
_geom_bond_site_symmetry_2
Cu1 O11 1.902(4) .
Cu1 N19 1.973(6) .
Cu1 N5 2.000(6) 2_545
Cu1 N22 2.050(5) .
Cu1 N1 2.258(6) .
O11 C12 1.320(7) .
C12 C17 1.372(9) .
C12 C13 1.426(8) .
C13 C14 1.358(10) .
C13 H13 0.9300 .
C14 C15 1.391(11) .
C14 H14 0.9300 .
C15 C16 1.377(9) .
C15 H15 0.9300 .
C16 C17 1.435(9) .
C16 H16 0.9300 .
C17 C18 1.490(8) .
C18 N19 1.305(8) .
C18 C181 1.512(9) .
C181 H18A 0.9600 .
C181 H18B 0.9600 .
C181 H18C 0.9600 .
N19 C20 1.467(7) .
C20 C21 1.511(9) .
C20 H20A 0.9700 .
C20 H20B 0.9700 .
C21 N22 1.476(8) .
C21 H21A 0.9700 .
C21 H21B 0.9700 .
N22 C23 1.462(8) .
N22 C24 1.491(8) .
C23 H23A 0.9600 .
C23 H23B 0.9600 .
C23 H23C 0.9600 .
C24 H24A 0.9600 .
C24 H24B 0.9600 .
C24 H24C 0.9600 .
N1 C2 1.161(9) .
C2 N3 1.308(9) .
N3 C4 1.306(8) .
C4 N5 1.152(8) .
N5 Cu1 2.000(6) 2
Cu2 O31 1.898(4) .
Cu2 N39 1.977(5) .
Cu2 N10 2.012(6) 2_655
Cu2 N42 2.038(5) .
Cu2 N6 2.312(7) .
O31 C32 1.323(8) .
C32 C33 1.409(9) .
C32 C37 1.427(10) .
C33 C34 1.363(10) .
C33 H33 0.9300 .
C34 C35 1.389(11) .
C34 H34 0.9300 .
C35 C36 1.388(10) .
C35 H35 0.9300 .
C36 C37 1.415(9) .
C36 H36 0.9300 .
C37 C38 1.489(9) .
C38 N39 1.298(8) .
C38 C381 1.496(10) .
C381 H38A 0.9600 .
C381 H38B 0.9600 .
C381 H38C 0.9600 .
N39 C40 1.479(7) .
C40 C41 1.513(9) .
C40 H40A 0.9700 .
C40 H40B 0.9700 .
C41 N42 1.484(8) .
C41 H41A 0.9700 .
C41 H41B 0.9700 .
N42 C43 1.474(9) .
N42 C44 1.471(8) .
C43 H43A 0.9600 .
C43 H43B 0.9600 .
C43 H43C 0.9600 .
C44 H44A 0.9600 .
C44 H44B 0.9600 .
C44 H44C 0.9600 .
N6 C7 1.156(9) .
C7 N8 1.313(9) .
N8 C9 1.310(9) .
C9 N10 1.146(9) .
N10 Cu2 2.012(6) 2_645
O1 H1A 0.88(2) .
O1 H1B 0.86(2) .
O2 H2A 0.85(2) .
O2 H2B 0.86(2) .
